data_4324114
loop_
_publ_author_name
'Shohei Tashiro'
'Yasuyo Ogura'
'Sei Tsuboyama'
'Kaoru Tsuboyama'
'Mitsuhiko Shionoya'

_publ_contact_author_address
;
Department of Chemistry
The University of Tokyo
Graduate School of Science
7-3-1, Hongo
Bunkyo-ku
Tokyo
113-0033
;
_publ_contact_author_email ' shionoya@chem.s.u-tokyo.ac.jp '
_publ_contact_author_fax ' 81-3-5841-8061 '
_publ_contact_author_name ' Prof Mitsuhiko Shionoya '
_publ_contact_author_phone ' 81-3-5841-8061 '
_publ_section_title
;
 Chiral Recognition of \a-Amino Acids by an Optically Active
 (2S,5S,8S,11S)-2,5,8,11-Tetraethyl Cyclen Cobalt(III) Complex
;
_journal_name_full 'Inorganic Chemistry'
_journal_page_first 4
_journal_page_last 6
_journal_paper_doi 10.1021/ic101760k
_journal_volume 50
_journal_year 2011
_chemical_absolute_configuration ad
_chemical_formula_moiety 'C24 H44 Co N5 O2, 2(Cl O4), (H2 O) '
_chemical_formula_sum 'C24 H46 Cl2 Co N5 O11'
_chemical_formula_weight 710.49
_space_group_IT_number 19
_symmetry_cell_setting orthorhombic
_symmetry_Int_Tables_number 19
_symmetry_space_group_name_Hall 'P 2ac 2ab'
_symmetry_space_group_name_H-M 'P 21 21 21'
_cell_angle_alpha 90.0000
_cell_angle_beta 90.0000
_cell_angle_gamma 90.0000
_cell_formula_units_Z 4
_cell_length_a 12.5046(12)
_cell_length_b 12.9421(12)
_cell_length_c 19.3464(18)
_cell_measurement_reflns_used 10385
_cell_measurement_temperature 93.1
_cell_measurement_theta_max 23.3
_cell_measurement_theta_min 3.1
_cell_volume 3130.9(5)
_computing_cell_refinement 'PROCESS-AUTO (Rigaku, 1998)'
_computing_data_collection 'PROCESS-AUTO (Rigaku, 1998)'
_computing_data_reduction 'CrystalStructure (Rigaku & RAC 2007)'
_computing_molecular_graphics 'ORTEP (Johnson, 1976)'
_computing_publication_material 'CrystalStructure (Rigaku & RAC 2007)'
_computing_structure_refinement 'SHELXL97 (Sheldrick, 1997)'
_computing_structure_solution 'SIR92 (Burla, 1994)'
_diffrn_ambient_temperature 93.1
_diffrn_detector_area_resol_mean 10.00
_diffrn_measured_fraction_theta_full 0.996
_diffrn_measured_fraction_theta_max 0.996
_diffrn_measurement_device_type 'Rigaku RAXIS-RAPID'
_diffrn_measurement_method \w
_diffrn_radiation_type 'Mo K\a'
_diffrn_radiation_wavelength 0.71075
_diffrn_reflns_av_R_equivalents 0.196
_diffrn_reflns_limit_h_max 13
_diffrn_reflns_limit_h_min -13
_diffrn_reflns_limit_k_max 14
_diffrn_reflns_limit_k_min -14
_diffrn_reflns_limit_l_max 21
_diffrn_reflns_limit_l_min -21
_diffrn_reflns_number 19490
_diffrn_reflns_theta_full 23.25
_diffrn_reflns_theta_max 23.25
_exptl_absorpt_coefficient_mu 0.783
_exptl_absorpt_correction_T_max 0.984
_exptl_absorpt_correction_T_min 0.699
_exptl_absorpt_correction_type multi-scan
_exptl_absorpt_process_details
;
    Higashi, T. (1995). Program for Absorption Correction.
    Rigaku Corporation, Tokyo, Japan.
;
_exptl_crystal_colour orange
_exptl_crystal_density_diffrn 1.507
_exptl_crystal_density_method 'not measured'
_exptl_crystal_description block
_exptl_crystal_F_000 1496.00
_exptl_crystal_size_max 0.10
_exptl_crystal_size_mid 0.04
_exptl_crystal_size_min 0.02
_refine_diff_density_max 0.68
_refine_diff_density_min -0.73
_refine_ls_abs_structure_details 'Flack, H. D. (1983), Acta Cryst. A39, 876-881.  1931 Friedel Pairs'
_refine_ls_abs_structure_Flack -0.01(3)
_refine_ls_extinction_method none
_refine_ls_goodness_of_fit_ref 0.985
_refine_ls_hydrogen_treatment constr
_refine_ls_number_parameters 389
_refine_ls_number_reflns 4467
_refine_ls_R_factor_gt 0.0667
_refine_ls_shift/su_max 0.0000
_refine_ls_structure_factor_coef Fsqd
_refine_ls_weighting_details 'w = 1/[\s^2^(Fo^2^)+(0.0719P)^2^+0.0000P] where P=(Fo^2^+2Fc^2^)/3'
_refine_ls_weighting_scheme calc
_refine_ls_wR_factor_ref 0.1677
_reflns_number_gt 2710
_reflns_number_total 4467
_reflns_threshold_expression F^2^>2.0\s(F^2^)
_cod_data_source_file ic101760k_si_002_2.cif
_cod_data_source_block '_DPhg-Co'
_cod_original_formula_sum 'C24 H46 Cl2 Co N5 O11 '
_cod_database_code 4324114

loop_
_symmetry_equiv_pos_site_id
_symmetry_equiv_pos_as_xyz
1 +X,+Y,+Z
2 1/2+X,1/2-Y,-Z
3 -X,1/2+Y,1/2-Z
4 1/2-X,-Y,1/2+Z

loop_
_atom_site_label
_atom_site_type_symbol
_atom_site_fract_x
_atom_site_fract_y
_atom_site_fract_z
_atom_site_U_iso_or_equiv
_atom_site_adp_type
_atom_site_occupancy
_atom_site_symmetry_multiplicity
_atom_site_calc_flag
_atom_site_refinement_flags
_atom_site_disorder_assembly
_atom_site_disorder_group
Co(1) Co 0.52664(9) 0.11121(9) 0.44656(7) 0.0180(3) Uani 1.00 1 d . . .
O(1) O 0.3951(4) 0.1691(4) 0.4791(3) 0.0191(15) Uani 1.00 1 d . . .
O(2) O 0.3190(4) 0.3070(4) 0.5250(3) 0.0284(17) Uani 1.00 1 d . . .
N(1) N 0.4479(6) 0.0013(5) 0.4027(4) 0.023(2) Uani 1.00 1 d . . .
H(1N) H 0.4975 -0.0506 0.3940 0.028 Uiso 1.00 1 c R . .
N(2) N 0.5209(5) 0.1792(5) 0.3558(3) 0.0186(18) Uani 1.00 1 d . . .
H(2N) H 0.5210 0.2504 0.3623 0.022 Uiso 1.00 1 c R . .
N(3) N 0.6607(5) 0.0548(5) 0.4164(4) 0.0184(19) Uani 1.00 1 d . . .
H(3N) H 0.7134 0.1012 0.4302 0.022 Uiso 1.00 1 c R . .
N(4) N 0.5306(5) 0.0173(5) 0.5251(4) 0.0202(18) Uani 1.00 1 d . . .
H(4N) H 0.5165 0.0540 0.5655 0.024 Uiso 1.00 1 c R . .
N(5) N 0.5905(5) 0.2265(4) 0.4980(4) 0.0196(18) Uani 1.00 1 d . . .
H(5M) H 0.6081 0.2061 0.5421 0.023 Uiso 1.00 1 c R . .
H(5N) H 0.6514 0.2493 0.4762 0.023 Uiso 1.00 1 c R . .
C(1) C 0.4020(7) 0.0316(6) 0.3317(4) 0.018(2) Uani 1.00 1 d . . .
H(1A) H 0.4488 0.0001 0.2954 0.022 Uiso 1.00 1 c R . .
C(2) C 0.2897(7) -0.0035(6) 0.3183(5) 0.027(2) Uani 1.00 1 d . . .
H(2A) H 0.2409 0.0309 0.3514 0.033 Uiso 1.00 1 c R . .
H(2B) H 0.2849 -0.0789 0.3262 0.033 Uiso 1.00 1 c R . .
C(3) C 0.2540(7) 0.0208(6) 0.2450(5) 0.030(2) Uani 1.00 1 d . . .
H(3A) H 0.2009 -0.0302 0.2302 0.036 Uiso 1.00 1 c R . .
H(3B) H 0.3159 0.0184 0.2140 0.036 Uiso 1.00 1 c R . .
H(3C) H 0.2223 0.0900 0.2437 0.036 Uiso 1.00 1 c R . .
C(4) C 0.4149(6) 0.1478(6) 0.3272(5) 0.019(2) Uani 1.00 1 d . . .
H(4A) H 0.4094 0.1701 0.2784 0.023 Uiso 1.00 1 c R . .
H(4B) H 0.3571 0.1819 0.3536 0.023 Uiso 1.00 1 c R . .
C(5) C 0.6173(7) 0.1499(6) 0.3117(5) 0.023(2) Uani 1.00 1 d . . .
H(5A) H 0.5926 0.1372 0.2633 0.028 Uiso 1.00 1 c R . .
C(6) C 0.6953(7) 0.2408(6) 0.3115(5) 0.021(2) Uani 1.00 1 d . . .
H(6A) H 0.6556 0.3059 0.3032 0.025 Uiso 1.00 1 c R . .
H(6B) H 0.7308 0.2460 0.3571 0.025 Uiso 1.00 1 c R . .
C(7) C 0.7793(8) 0.2259(7) 0.2551(5) 0.040(3) Uani 1.00 1 d . . .
H(7A) H 0.7478 0.1878 0.2164 0.048 Uiso 1.00 1 c R . .
H(7B) H 0.8398 0.1869 0.2738 0.048 Uiso 1.00 1 c R . .
H(7C) H 0.8041 0.2935 0.2390 0.048 Uiso 1.00 1 c R . .
C(8) C 0.6652(7) 0.0498(6) 0.3403(4) 0.018(2) Uani 1.00 1 d . . .
H(8A) H 0.6239 -0.0104 0.3235 0.022 Uiso 1.00 1 c R . .
H(8B) H 0.7402 0.0423 0.3247 0.022 Uiso 1.00 1 c R . .
C(9) C 0.6822(6) -0.0457(6) 0.4551(5) 0.022(2) Uani 1.00 1 d . . .
H(9A) H 0.6362 -0.1008 0.4342 0.027 Uiso 1.00 1 c R . .
C(10) C 0.7977(6) -0.0800(6) 0.4491(6) 0.025(2) Uani 1.00 1 d . . .
H(10A) H 0.8455 -0.0219 0.4615 0.030 Uiso 1.00 1 c R . .
H(10B) H 0.8131 -0.1001 0.4008 0.030 Uiso 1.00 1 c R . .
C(11) C 0.8196(7) -0.1724(6) 0.4975(5) 0.030(2) Uani 1.00 1 d . . .
H(11A) H 0.8437 -0.1468 0.5426 0.036 Uiso 1.00 1 c R . .
H(11B) H 0.8751 -0.2164 0.4773 0.036 Uiso 1.00 1 c R . .
H(11C) H 0.7538 -0.2126 0.5035 0.036 Uiso 1.00 1 c R . .
C(12) C 0.6418(6) -0.0249(6) 0.5281(5) 0.020(2) Uani 1.00 1 d . . .
H(12A) H 0.6424 -0.0898 0.5552 0.024 Uiso 1.00 1 c R . .
H(12B) H 0.6894 0.0254 0.5513 0.024 Uiso 1.00 1 c R . .
C(13) C 0.4474(7) -0.0671(6) 0.5165(4) 0.023(2) Uani 1.00 1 d . . .
H(13A) H 0.4856 -0.1329 0.5052 0.027 Uiso 1.00 1 c R . .
C(14) C 0.3872(7) -0.0830(7) 0.5836(5) 0.029(2) Uani 1.00 1 d . . .
H(14A) H 0.3220 -0.1242 0.5743 0.035 Uiso 1.00 1 c R . .
H(14B) H 0.3643 -0.0150 0.6017 0.035 Uiso 1.00 1 c R . .
C(15) C 0.4549(7) -0.1389(6) 0.6395(5) 0.034(2) Uani 1.00 1 d . . .
H(15A) H 0.4467 -0.2138 0.6344 0.041 Uiso 1.00 1 c R . .
H(15B) H 0.4305 -0.1178 0.6855 0.041 Uiso 1.00 1 c R . .
H(15C) H 0.5304 -0.1202 0.6339 0.041 Uiso 1.00 1 c R . .
C(16) C 0.3739(6) -0.0411(7) 0.4558(5) 0.023(2) Uani 1.00 1 d . . .
H(16A) H 0.3370 -0.1037 0.4386 0.027 Uiso 1.00 1 c R . .
H(16B) H 0.3197 0.0108 0.4693 0.027 Uiso 1.00 1 c R . .
C(17) C 0.3978(8) 0.2624(7) 0.5031(5) 0.025(2) Uani 1.00 1 d . . .
C(18) C 0.5081(6) 0.3108(6) 0.5001(4) 0.020(2) Uani 1.00 1 d . . .
H(18A) H 0.5123 0.3458 0.4541 0.024 Uiso 1.00 1 c R . .
C(19) C 0.5261(6) 0.3966(6) 0.5540(5) 0.0181(19) Uani 1.00 1 d . . .
C(20) C 0.4970(6) 0.3806(7) 0.6225(5) 0.027(2) Uani 1.00 1 d . . .
H(20A) H 0.4741 0.3142 0.6374 0.032 Uiso 1.00 1 c R . .
C(21) C 0.5016(6) 0.4627(7) 0.6690(5) 0.025(2) Uani 1.00 1 d . . .
H(21A) H 0.4818 0.4520 0.7159 0.030 Uiso 1.00 1 c R . .
C(22) C 0.5345(7) 0.5588(7) 0.6478(5) 0.023(2) Uani 1.00 1 d . . .
H(22A) H 0.5341 0.6152 0.6793 0.028 Uiso 1.00 1 c R . .
C(23) C 0.5678(6) 0.5729(6) 0.5812(5) 0.026(2) Uani 1.00 1 d . . .
H(23A) H 0.5960 0.6383 0.5683 0.031 Uiso 1.00 1 c R . .
C(24) C 0.5621(7) 0.4943(6) 0.5306(5) 0.025(2) Uani 1.00 1 d . . .
H(24A) H 0.5813 0.5063 0.4837 0.030 Uiso 1.00 1 c R . .
Cl(1) Cl 0.9456(2) 0.28768(17) 0.87199(14) 0.0323(6) Uani 1.00 1 d . . .
O(3) O 0.9234(5) 0.2909(4) 0.9451(3) 0.0394(18) Uani 1.00 1 d . . .
O(4) O 1.0289(6) 0.2144(5) 0.8582(4) 0.057(2) Uani 1.00 1 d . . .
O(5) O 0.9773(5) 0.3885(4) 0.8470(3) 0.0369(18) Uani 1.00 1 d . . .
O(6) O 0.8502(6) 0.2545(5) 0.8350(4) 0.056(2) Uani 1.00 1 d . . .
Cl(2) Cl 0.64834(19) 0.13249(18) 0.68773(13) 0.0305(6) Uani 1.00 1 d . . .
O(7) O 0.6445(6) 0.1962(5) 0.7502(4) 0.055(2) Uani 1.00 1 d . . .
O(8) O 0.5407(4) 0.1185(5) 0.6615(3) 0.0377(18) Uani 1.00 1 d . . .
O(9) O 0.7118(6) 0.1831(5) 0.6329(4) 0.054(2) Uani 1.00 1 d . . .
O(10) O 0.6949(6) 0.0333(5) 0.7025(4) 0.055(2) Uani 1.00 1 d . . .
O(11) O 0.9471(5) 0.0973(4) 0.6583(3) 0.0413(19) Uani 1.00 1 d . . .

loop_
_atom_site_aniso_label
_atom_site_aniso_U_11
_atom_site_aniso_U_22
_atom_site_aniso_U_33
_atom_site_aniso_U_12
_atom_site_aniso_U_13
_atom_site_aniso_U_23
Co(1) 0.0126(6) 0.0187(6) 0.0228(7) -0.0000(5) 0.0008(6) -0.0017(6)
O(1) 0.014(3) 0.018(3) 0.025(4) 0.003(2) 0.007(2) -0.003(2)
O(2) 0.010(3) 0.034(3) 0.042(5) 0.007(3) -0.003(3) -0.008(3)
N(1) 0.020(4) 0.015(4) 0.035(5) -0.003(3) -0.005(4) -0.008(3)
N(2) 0.017(4) 0.013(3) 0.026(5) -0.004(3) -0.003(3) 0.012(3)
N(3) 0.013(4) 0.013(3) 0.029(5) 0.005(3) 0.001(3) 0.005(3)
N(4) 0.012(4) 0.019(3) 0.029(5) -0.002(3) -0.003(3) 0.008(3)
N(5) 0.020(4) 0.017(3) 0.022(4) 0.008(3) -0.003(3) -0.008(3)
C(1) 0.019(5) 0.025(5) 0.012(6) 0.006(4) -0.006(4) 0.004(4)
C(2) 0.024(6) 0.029(5) 0.029(6) 0.007(4) -0.001(5) 0.004(5)
C(3) 0.024(5) 0.030(5) 0.036(7) -0.007(4) -0.002(5) -0.003(5)
C(4) 0.011(5) 0.022(5) 0.025(6) -0.005(3) -0.009(4) -0.005(4)
C(5) 0.024(5) 0.025(5) 0.021(6) -0.006(4) 0.011(4) -0.004(4)
C(6) 0.017(5) 0.024(5) 0.021(6) -0.007(4) 0.005(4) -0.007(4)
C(7) 0.034(6) 0.033(5) 0.052(8) -0.005(5) 0.020(6) 0.011(5)
C(8) 0.020(5) 0.014(4) 0.021(6) 0.005(4) 0.004(4) -0.013(4)
C(9) 0.017(5) 0.015(4) 0.034(7) -0.004(4) -0.007(5) 0.004(4)
C(10) 0.017(4) 0.019(4) 0.037(6) 0.004(4) -0.001(5) -0.003(4)
C(11) 0.023(6) 0.017(4) 0.051(8) 0.004(4) 0.005(5) 0.004(4)
C(12) 0.013(5) 0.021(4) 0.026(6) 0.004(4) -0.003(4) 0.009(4)
C(13) 0.019(5) 0.021(4) 0.029(6) -0.009(4) 0.004(4) 0.003(4)
C(14) 0.025(5) 0.030(5) 0.032(6) -0.002(4) -0.002(5) 0.009(4)
C(15) 0.036(6) 0.028(5) 0.037(7) 0.005(5) 0.005(5) 0.001(4)
C(16) 0.012(5) 0.032(5) 0.025(6) 0.002(4) 0.011(4) 0.004(5)
C(17) 0.019(5) 0.020(5) 0.035(6) -0.002(4) -0.003(5) 0.002(5)
C(18) 0.021(5) 0.021(4) 0.018(5) 0.007(4) 0.006(4) -0.006(4)
C(19) 0.012(4) 0.016(4) 0.027(5) 0.007(4) 0.004(4) -0.005(4)
C(20) 0.012(5) 0.031(5) 0.037(6) -0.002(4) 0.001(4) 0.004(5)
C(21) 0.021(6) 0.035(5) 0.019(6) -0.004(4) 0.002(4) -0.004(4)
C(22) 0.017(5) 0.030(5) 0.024(6) 0.007(4) -0.001(5) -0.011(4)
C(23) 0.013(5) 0.015(4) 0.049(8) 0.005(4) -0.009(4) -0.006(4)
C(24) 0.010(5) 0.037(5) 0.028(6) 0.008(4) -0.011(4) 0.002(4)
Cl(1) 0.0392(17) 0.0261(13) 0.0317(17) -0.0030(12) -0.0038(13) 0.0040(11)
O(3) 0.061(4) 0.026(3) 0.031(4) -0.007(3) -0.004(4) 0.001(3)
O(4) 0.046(5) 0.052(4) 0.073(6) 0.022(4) 0.031(4) 0.017(4)
O(5) 0.036(4) 0.019(3) 0.056(5) -0.015(3) 0.006(3) 0.011(3)
O(6) 0.052(5) 0.061(5) 0.053(6) -0.030(4) -0.029(4) 0.011(4)
Cl(2) 0.0277(14) 0.0353(14) 0.0286(16) -0.0007(11) -0.0029(12) -0.0034(12)
O(7) 0.048(4) 0.073(5) 0.042(5) -0.011(4) 0.001(4) -0.036(4)
O(8) 0.020(3) 0.047(4) 0.047(5) 0.006(3) -0.009(3) -0.011(3)
O(9) 0.051(5) 0.073(5) 0.039(5) -0.027(4) 0.020(4) 0.007(4)
O(10) 0.072(6) 0.049(4) 0.044(6) 0.037(4) -0.006(4) 0.008(4)
O(11) 0.040(4) 0.028(3) 0.056(5) -0.003(3) 0.005(3) 0.004(3)

loop_
_atom_type_symbol
_atom_type_description
_atom_type_scat_dispersion_real
_atom_type_scat_dispersion_imag
_atom_type_scat_source
C C 0.003 0.002
;
International Tables for Crystallography
(1992, Vol. C, Tables 4.2.6.8 and 6.1.1.4)
;
H H 0.000 0.000
;
International Tables for Crystallography
(1992, Vol. C, Table 6.1.1.4)
;
N N 0.006 0.003
;
International Tables for Crystallography
(1992, Vol. C, Tables 4.2.6.8 and 6.1.1.4)
;
O O 0.011 0.006
;
International Tables for Crystallography
(1992, Vol. C, Tables 4.2.6.8 and 6.1.1.4)
;
Cl Cl 0.148 0.159
;
International Tables for Crystallography
(1992, Vol. C, Tables 4.2.6.8 and 6.1.1.4)
;
Co Co 0.349 0.972
;
International Tables for Crystallography
(1992, Vol. C, Tables 4.2.6.8 and 6.1.1.4)
;

loop_
_geom_angle_atom_site_label_1
_geom_angle_atom_site_label_2
_geom_angle_atom_site_label_3
_geom_angle
_geom_angle_publ_flag
_geom_angle_site_symmetry_1
_geom_angle_site_symmetry_2
_geom_angle_site_symmetry_3
O(1) Co(1) N(1) 89.7(2) yes . . .
O(1) Co(1) N(2) 95.0(2) yes . . .
O(1) Co(1) N(3) 178.2(3) yes . . .
O(1) Co(1) N(4) 90.5(2) yes . . .
O(1) Co(1) N(5) 83.4(2) yes . . .
N(1) Co(1) N(2) 85.3(3) yes . . .
N(1) Co(1) N(3) 91.8(3) yes . . .
N(1) Co(1) N(4) 84.0(3) yes . . .
N(1) Co(1) N(5) 172.8(3) yes . . .
N(2) Co(1) N(3) 86.0(3) yes . . .
N(2) Co(1) N(4) 167.9(2) yes . . .
N(2) Co(1) N(5) 97.3(2) yes . . .
N(3) Co(1) N(4) 88.7(3) yes . . .
N(3) Co(1) N(5) 95.1(2) yes . . .
N(4) Co(1) N(5) 93.9(3) yes . . .
Co(1) O(1) C(17) 117.4(5) yes . . .
Co(1) N(1) C(1) 113.3(5) yes . . .
Co(1) N(1) C(16) 106.6(5) yes . . .
C(1) N(1) C(16) 118.6(6) yes . . .
Co(1) N(2) C(4) 104.0(5) yes . . .
Co(1) N(2) C(5) 111.1(5) yes . . .
C(4) N(2) C(5) 115.3(6) yes . . .
Co(1) N(3) C(8) 110.6(5) yes . . .
Co(1) N(3) C(9) 109.2(5) yes . . .
C(8) N(3) C(9) 116.5(6) yes . . .
Co(1) N(4) C(12) 106.3(5) yes . . .
Co(1) N(4) C(13) 110.2(5) yes . . .
C(12) N(4) C(13) 112.3(6) yes . . .
Co(1) N(5) C(18) 106.7(5) yes . . .
N(1) C(1) C(2) 115.2(7) yes . . .
N(1) C(1) C(4) 105.3(6) yes . . .
C(2) C(1) C(4) 113.0(7) yes . . .
C(1) C(2) C(3) 111.9(8) yes . . .
N(2) C(4) C(1) 110.1(6) yes . . .
N(2) C(5) C(6) 108.3(6) yes . . .
N(2) C(5) C(8) 108.5(7) yes . . .
C(6) C(5) C(8) 113.8(7) yes . . .
C(5) C(6) C(7) 110.1(7) yes . . .
N(3) C(8) C(5) 108.1(7) yes . . .
N(3) C(9) C(10) 112.3(7) yes . . .
N(3) C(9) C(12) 104.2(6) yes . . .
C(10) C(9) C(12) 116.0(8) yes . . .
C(9) C(10) C(11) 110.4(7) yes . . .
N(4) C(12) C(9) 109.7(7) yes . . .
N(4) C(13) C(14) 110.1(7) yes . . .
N(4) C(13) C(16) 109.8(7) yes . . .
C(14) C(13) C(16) 112.9(7) yes . . .
C(13) C(14) C(15) 112.9(7) yes . . .
N(1) C(16) C(13) 103.8(6) yes . . .
O(1) C(17) O(2) 123.1(8) yes . . .
O(1) C(17) C(18) 113.3(7) yes . . .
O(2) C(17) C(18) 123.6(8) yes . . .
N(5) C(18) C(17) 109.0(6) yes . . .
N(5) C(18) C(19) 116.3(7) yes . . .
C(17) C(18) C(19) 113.9(7) yes . . .
C(18) C(19) C(20) 120.0(7) yes . . .
C(18) C(19) C(24) 118.3(8) yes . . .
C(20) C(19) C(24) 121.4(8) yes . . .
C(19) C(20) C(21) 119.4(8) yes . . .
C(20) C(21) C(22) 120.7(9) yes . . .
C(21) C(22) C(23) 119.6(8) yes . . .
C(22) C(23) C(24) 122.8(8) yes . . .
C(19) C(24) C(23) 115.9(8) yes . . .
O(3) Cl(1) O(4) 109.9(4) yes . . .
O(3) Cl(1) O(5) 110.7(3) yes . . .
O(3) Cl(1) O(6) 109.4(4) yes . . .
O(4) Cl(1) O(5) 109.6(4) yes . . .
O(4) Cl(1) O(6) 108.0(4) yes . . .
O(5) Cl(1) O(6) 109.1(4) yes . . .
O(7) Cl(2) O(8) 109.2(4) yes . . .
O(7) Cl(2) O(9) 111.1(4) yes . . .
O(7) Cl(2) O(10) 110.6(4) yes . . .
O(8) Cl(2) O(9) 107.6(4) yes . . .
O(8) Cl(2) O(10) 109.5(4) yes . . .
O(9) Cl(2) O(10) 108.7(4) yes . . .
Co(1) N(1) H(1N) 105.8 no . . .
H(1N) N(1) C(1) 105.8 no . . .
H(1N) N(1) C(16) 105.8 no . . .
Co(1) N(2) H(2N) 108.8 no . . .
H(2N) N(2) C(4) 108.8 no . . .
H(2N) N(2) C(5) 108.8 no . . .
Co(1) N(3) H(3N) 106.7 no . . .
H(3N) N(3) C(8) 106.6 no . . .
H(3N) N(3) C(9) 106.6 no . . .
Co(1) N(4) H(4N) 109.3 no . . .
H(4N) N(4) C(12) 109.3 no . . .
H(4N) N(4) C(13) 109.3 no . . .
Co(1) N(5) H(5M) 110.4 no . . .
Co(1) N(5) H(5N) 110.4 no . . .
H(5M) N(5) H(5N) 108.6 no . . .
H(5M) N(5) C(18) 110.4 no . . .
H(5N) N(5) C(18) 110.4 no . . .
N(1) C(1) H(1A) 107.7 no . . .
H(1A) C(1) C(2) 107.7 no . . .
H(1A) C(1) C(4) 107.7 no . . .
C(1) C(2) H(2A) 109.2 no . . .
C(1) C(2) H(2B) 109.2 no . . .
H(2A) C(2) H(2B) 107.9 no . . .
H(2A) C(2) C(3) 109.2 no . . .
H(2B) C(2) C(3) 109.2 no . . .
C(2) C(3) H(3A) 109.5 no . . .
C(2) C(3) H(3B) 109.5 no . . .
C(2) C(3) H(3C) 109.5 no . . .
H(3A) C(3) H(3B) 109.5 no . . .
H(3A) C(3) H(3C) 109.5 no . . .
H(3B) C(3) H(3C) 109.5 no . . .
N(2) C(4) H(4A) 109.6 no . . .
N(2) C(4) H(4B) 109.6 no . . .
C(1) C(4) H(4A) 109.6 no . . .
C(1) C(4) H(4B) 109.6 no . . .
H(4A) C(4) H(4B) 108.2 no . . .
N(2) C(5) H(5A) 108.7 no . . .
H(5A) C(5) C(6) 108.7 no . . .
H(5A) C(5) C(8) 108.7 no . . .
C(5) C(6) H(6A) 109.6 no . . .
C(5) C(6) H(6B) 109.6 no . . .
H(6A) C(6) H(6B) 108.2 no . . .
H(6A) C(6) C(7) 109.6 no . . .
H(6B) C(6) C(7) 109.6 no . . .
C(6) C(7) H(7A) 109.5 no . . .
C(6) C(7) H(7B) 109.5 no . . .
C(6) C(7) H(7C) 109.5 no . . .
H(7A) C(7) H(7B) 109.5 no . . .
H(7A) C(7) H(7C) 109.5 no . . .
H(7B) C(7) H(7C) 109.5 no . . .
N(3) C(8) H(8A) 110.1 no . . .
N(3) C(8) H(8B) 110.1 no . . .
C(5) C(8) H(8A) 110.1 no . . .
C(5) C(8) H(8B) 110.1 no . . .
H(8A) C(8) H(8B) 108.4 no . . .
N(3) C(9) H(9A) 108.0 no . . .
H(9A) C(9) C(10) 108.0 no . . .
H(9A) C(9) C(12) 108.0 no . . .
C(9) C(10) H(10A) 109.6 no . . .
C(9) C(10) H(10B) 109.6 no . . .
H(10A) C(10) H(10B) 108.1 no . . .
H(10A) C(10) C(11) 109.6 no . . .
H(10B) C(10) C(11) 109.6 no . . .
C(10) C(11) H(11A) 109.5 no . . .
C(10) C(11) H(11B) 109.5 no . . .
C(10) C(11) H(11C) 109.5 no . . .
H(11A) C(11) H(11B) 109.5 no . . .
H(11A) C(11) H(11C) 109.5 no . . .
H(11B) C(11) H(11C) 109.5 no . . .
N(4) C(12) H(12A) 109.7 no . . .
N(4) C(12) H(12B) 109.7 no . . .
C(9) C(12) H(12A) 109.7 no . . .
C(9) C(12) H(12B) 109.7 no . . .
H(12A) C(12) H(12B) 108.2 no . . .
N(4) C(13) H(13A) 108.0 no . . .
H(13A) C(13) C(14) 108.0 no . . .
H(13A) C(13) C(16) 108.0 no . . .
C(13) C(14) H(14A) 109.0 no . . .
C(13) C(14) H(14B) 109.0 no . . .
H(14A) C(14) H(14B) 107.8 no . . .
H(14A) C(14) C(15) 109.0 no . . .
H(14B) C(14) C(15) 109.0 no . . .
C(14) C(15) H(15A) 109.5 no . . .
C(14) C(15) H(15B) 109.5 no . . .
C(14) C(15) H(15C) 109.5 no . . .
H(15A) C(15) H(15B) 109.5 no . . .
H(15A) C(15) H(15C) 109.5 no . . .
H(15B) C(15) H(15C) 109.5 no . . .
N(1) C(16) H(16A) 111.0 no . . .
N(1) C(16) H(16B) 111.0 no . . .
C(13) C(16) H(16A) 111.0 no . . .
C(13) C(16) H(16B) 111.0 no . . .
H(16A) C(16) H(16B) 109.0 no . . .
N(5) C(18) H(18A) 105.6 no . . .
C(17) C(18) H(18A) 105.6 no . . .
H(18A) C(18) C(19) 105.6 no . . .
C(19) C(20) H(20A) 120.3 no . . .
H(20A) C(20) C(21) 120.3 no . . .
C(20) C(21) H(21A) 119.6 no . . .
H(21A) C(21) C(22) 119.6 no . . .
C(21) C(22) H(22A) 120.2 no . . .
H(22A) C(22) C(23) 120.2 no . . .
C(22) C(23) H(23A) 118.6 no . . .
H(23A) C(23) C(24) 118.6 no . . .
C(19) C(24) H(24A) 122.0 no . . .
C(23) C(24) H(24A) 122.1 no . . .

loop_
_geom_bond_atom_site_label_1
_geom_bond_atom_site_label_2
_geom_bond_distance
_geom_bond_publ_flag
_geom_bond_site_symmetry_1
_geom_bond_site_symmetry_2
Co(1) O(1) 1.914(5) yes . .
Co(1) N(1) 1.927(7) yes . .
Co(1) N(2) 1.966(7) yes . .
Co(1) N(3) 1.920(7) yes . .
Co(1) N(4) 1.947(7) yes . .
Co(1) N(5) 1.963(6) yes . .
O(1) C(17) 1.295(10) yes . .
O(2) C(17) 1.219(11) yes . .
N(1) C(1) 1.540(12) yes . .
N(1) C(16) 1.488(12) yes . .
N(2) C(4) 1.492(11) yes . .
N(2) C(5) 1.524(11) yes . .
N(3) C(8) 1.475(12) yes . .
N(3) C(9) 1.524(11) yes . .
N(4) C(12) 1.494(11) yes . .
N(4) C(13) 1.518(11) yes . .
N(5) C(18) 1.500(10) yes . .
C(1) C(2) 1.499(13) yes . .
C(1) C(4) 1.514(11) yes . .
C(2) C(3) 1.519(14) yes . .
C(5) C(6) 1.528(11) yes . .
C(5) C(8) 1.530(12) yes . .
C(6) C(7) 1.527(14) yes . .
C(9) C(10) 1.515(11) yes . .
C(9) C(12) 1.524(14) yes . .
C(10) C(11) 1.544(13) yes . .
C(13) C(14) 1.515(13) yes . .
C(13) C(16) 1.528(13) yes . .
C(14) C(15) 1.553(13) yes . .
C(17) C(18) 1.516(13) yes . .
C(18) C(19) 1.539(12) yes . .
C(19) C(20) 1.389(14) yes . .
C(19) C(24) 1.418(12) yes . .
C(20) C(21) 1.394(13) yes . .
C(21) C(22) 1.373(12) yes . .
C(22) C(23) 1.367(14) yes . .
C(23) C(24) 1.413(13) yes . .
Cl(1) O(3) 1.442(7) yes . .
Cl(1) O(4) 1.433(7) yes . .
Cl(1) O(5) 1.447(6) yes . .
Cl(1) O(6) 1.455(8) yes . .
Cl(2) O(7) 1.464(8) yes . .
Cl(2) O(8) 1.450(6) yes . .
Cl(2) O(9) 1.478(8) yes . .
Cl(2) O(10) 1.438(7) yes . .
N(1) H(1N) 0.930 no . .
N(2) H(2N) 0.930 no . .
N(3) H(3N) 0.930 no . .
N(4) H(4N) 0.930 no . .
N(5) H(5M) 0.920 no . .
N(5) H(5N) 0.920 no . .
C(1) H(1A) 1.000 no . .
C(2) H(2A) 0.990 no . .
C(2) H(2B) 0.990 no . .
C(3) H(3A) 0.980 no . .
C(3) H(3B) 0.980 no . .
C(3) H(3C) 0.980 no . .
C(4) H(4A) 0.990 no . .
C(4) H(4B) 0.990 no . .
C(5) H(5A) 1.000 no . .
C(6) H(6A) 0.990 no . .
C(6) H(6B) 0.990 no . .
C(7) H(7A) 0.980 no . .
C(7) H(7B) 0.980 no . .
C(7) H(7C) 0.980 no . .
C(8) H(8A) 0.990 no . .
C(8) H(8B) 0.990 no . .
C(9) H(9A) 1.000 no . .
C(10) H(10A) 0.990 no . .
C(10) H(10B) 0.990 no . .
C(11) H(11A) 0.980 no . .
C(11) H(11B) 0.980 no . .
C(11) H(11C) 0.980 no . .
C(12) H(12A) 0.990 no . .
C(12) H(12B) 0.990 no . .
C(13) H(13A) 1.000 no . .
C(14) H(14A) 0.990 no . .
C(14) H(14B) 0.990 no . .
C(15) H(15A) 0.980 no . .
C(15) H(15B) 0.980 no . .
C(15) H(15C) 0.980 no . .
C(16) H(16A) 0.990 no . .
C(16) H(16B) 0.990 no . .
C(18) H(18A) 1.000 no . .
C(20) H(20A) 0.950 no . .
C(21) H(21A) 0.950 no . .
C(22) H(22A) 0.950 no . .
C(23) H(23A) 0.950 no . .
C(24) H(24A) 0.950 no . .

loop_
_geom_contact_atom_site_label_1
_geom_contact_atom_site_label_2
_geom_contact_distance
_geom_contact_publ_flag
_geom_contact_site_symmetry_1
_geom_contact_site_symmetry_2
O(2) N(3) 2.898(9) ? . 2_456
O(2) N(5) 2.925(9) ? . 2_456
O(2) C(6) 3.575(11) ? . 2_456
O(2) C(9) 3.553(10) ? . 2_456
O(2) C(10) 3.578(9) ? . 2_456
O(2) O(9) 3.339(10) ? . 2_456
N(1) O(4) 2.935(9) ? . 4_654
N(2) O(11) 3.049(8) ? . 2_456
N(3) O(2) 2.898(9) ? . 2_556
N(4) O(8) 2.948(10) ? . .
N(5) O(2) 2.925(9) ? . 2_556
N(5) O(8) 3.513(10) ? . .
N(5) O(9) 3.071(11) ? . .
C(1) O(4) 3.339(11) ? . 4_654
C(2) C(22) 3.335(13) ? . 2_456
C(2) C(23) 3.505(13) ? . 2_456
C(3) C(21) 3.574(13) ? . 2_456
C(3) C(22) 3.591(13) ? . 2_456
C(3) O(5) 3.514(11) ? . 2_456
C(3) O(6) 3.507(11) ? . 2_456
C(4) O(5) 3.492(11) ? . 2_456
C(4) O(6) 3.479(12) ? . 2_456
C(4) O(9) 3.440(11) ? . 2_456
C(4) O(11) 3.336(9) ? . 2_456
C(5) O(5) 3.569(12) ? . 2_456
C(6) O(2) 3.575(11) ? . 2_556
C(7) O(10) 3.520(12) ? . 4_654
C(8) O(10) 3.366(12) ? . 4_654
C(9) O(2) 3.553(10) ? . 2_556
C(9) O(3) 3.442(10) ? . 4_654
C(9) O(6) 3.586(12) ? . 4_654
C(10) O(2) 3.578(9) ? . 2_556
C(10) C(22) 3.515(13) ? . 2_556
C(10) C(23) 3.429(12) ? . 2_556
C(10) C(24) 3.510(12) ? . 2_556
C(11) O(3) 3.433(11) ? . 3_746
C(11) O(3) 3.552(11) ? . 4_654
C(12) O(8) 3.421(11) ? . .
C(12) O(9) 3.482(11) ? . .
C(12) O(10) 3.521(12) ? . .
C(13) O(3) 3.592(10) ? . 4_654
C(14) O(8) 3.572(11) ? . .
C(15) O(7) 3.264(12) ? . 3_646
C(15) O(8) 3.525(11) ? . .
C(16) O(4) 3.173(12) ? . 4_654
C(17) O(9) 3.582(13) ? . 2_456
C(18) O(11) 3.375(11) ? . 2_456
C(20) O(8) 3.517(11) ? . .
C(21) C(3) 3.574(13) ? . 2_556
C(22) C(2) 3.335(13) ? . 2_556
C(22) C(3) 3.591(13) ? . 2_556
C(22) C(10) 3.515(13) ? . 2_456
C(22) O(7) 3.474(12) ? . 3_656
C(23) C(2) 3.505(13) ? . 2_556
C(23) C(10) 3.429(12) ? . 2_456
C(23) O(3) 3.170(12) ? . 4_664
C(24) C(10) 3.510(12) ? . 2_456
C(24) O(3) 3.239(11) ? . 4_664
O(3) C(9) 3.442(10) ? . 4_655
O(3) C(11) 3.433(11) ? . 3_756
O(3) C(11) 3.552(11) ? . 4_655
O(3) C(13) 3.592(10) ? . 4_655
O(3) C(23) 3.170(12) ? . 4_665
O(3) C(24) 3.239(11) ? . 4_665
O(4) N(1) 2.935(9) ? . 4_655
O(4) C(1) 3.339(11) ? . 4_655
O(4) C(16) 3.173(12) ? . 4_655
O(5) C(3) 3.514(11) ? . 2_556
O(5) C(4) 3.492(11) ? . 2_556
O(5) C(5) 3.569(12) ? . 2_556
O(5) O(11) 2.864(8) ? . 3_756
O(6) C(3) 3.507(11) ? . 2_556
O(6) C(4) 3.479(12) ? . 2_556
O(6) C(9) 3.586(12) ? . 4_655
O(6) O(7) 3.143(11) ? . .
O(7) C(15) 3.264(12) ? . 3_656
O(7) C(22) 3.474(12) ? . 3_646
O(7) O(6) 3.143(11) ? . .
O(8) N(4) 2.948(10) ? . .
O(8) N(5) 3.513(10) ? . .
O(8) C(12) 3.421(11) ? . .
O(8) C(14) 3.572(11) ? . .
O(8) C(15) 3.525(11) ? . .
O(8) C(20) 3.517(11) ? . .
O(9) O(2) 3.339(10) ? . 2_556
O(9) N(5) 3.071(11) ? . .
O(9) C(4) 3.440(11) ? . 2_556
O(9) C(12) 3.482(11) ? . .
O(9) C(17) 3.582(12) ? . 2_556
O(9) O(11) 3.183(10) ? . .
O(10) C(7) 3.520(12) ? . 4_655
O(10) C(8) 3.366(12) ? . 4_655
O(10) C(12) 3.521(12) ? . .
O(10) O(11) 3.372(10) ? . .
O(11) N(2) 3.049(8) ? . 2_556
O(11) C(4) 3.336(9) ? . 2_556
O(11) C(18) 3.375(11) ? . 2_556
O(11) O(5) 2.864(8) ? . 3_746
O(11) O(9) 3.183(10) ? . .
O(11) O(10) 3.372(10) ? . .
O(1) H(5N) 3.338 ? . 2_456
O(2) H(3N) 1.977 ? . 2_456
O(2) H(5M) 2.945 ? . 2_456
O(2) H(5N) 2.219 ? . 2_456
O(2) H(6B) 2.624 ? . 2_456
O(2) H(10A) 2.812 ? . 2_456
O(2) H(12B) 3.084 ? . 2_456
H(1N) Cl(1) 3.178 ? . 4_654
H(1N) O(3) 3.409 ? . 4_654
H(1N) O(4) 2.254 ? . 4_654
H(1N) O(6) 3.448 ? . 4_654
H(2N) O(11) 2.214 ? . 2_456
H(3N) O(2) 1.977 ? . 2_556
H(3N) C(17) 3.179 ? . 2_556
H(4N) Cl(2) 3.057 ? . .
H(4N) O(8) 2.059 ? . .
H(4N) O(9) 3.234 ? . .
H(4N) O(10) 3.475 ? . .
H(5M) O(2) 2.945 ? . 2_556
H(5M) Cl(2) 3.016 ? . .
H(5M) O(8) 2.707 ? . .
H(5M) O(9) 2.204 ? . .
H(5N) O(1) 3.338 ? . 2_556
H(5N) O(2) 2.219 ? . 2_556
H(5N) C(17) 3.111 ? . 2_556
H(5N) O(9) 3.240 ? . .
H(1A) H(6A) 3.415 ? . 3_645
H(1A) O(4) 3.043 ? . 4_654
H(1A) O(5) 3.131 ? . 2_456
H(1A) O(11) 3.213 ? . 4_654
C(2) H(6A) 3.476 ? . 3_645
C(2) H(7C) 3.083 ? . 3_645
C(2) H(22A) 3.508 ? . 2_456
H(2A) H(7C) 3.580 ? . 3_645
H(2A) C(19) 3.383 ? . 2_456
H(2A) C(20) 3.297 ? . 2_456
H(2A) C(21) 3.019 ? . 2_456
H(2A) H(21A) 3.498 ? . 2_456
H(2A) C(22) 2.831 ? . 2_456
H(2A) H(22A) 3.259 ? . 2_456
H(2A) C(23) 2.862 ? . 2_456
H(2A) H(23A) 3.239 ? . 2_456
H(2A) C(24) 3.212 ? . 2_456
H(2B) C(6) 3.549 ? . 3_645
H(2B) H(6A) 3.007 ? . 3_645
H(2B) C(7) 3.081 ? . 3_645
H(2B) H(7A) 3.156 ? . 3_645
H(2B) H(7C) 2.356 ? . 3_645
H(2B) C(22) 3.182 ? . 2_456
H(2B) H(22A) 3.173 ? . 2_456
H(2B) C(23) 3.254 ? . 2_456
H(2B) H(23A) 3.215 ? . 2_456
H(2B) O(4) 2.980 ? . 4_654
C(3) H(6A) 3.144 ? . 3_645
C(3) H(7C) 3.046 ? . 3_645
C(3) H(14B) 3.145 ? . 4_554
C(3) H(15B) 2.868 ? . 4_554
C(3) H(21A) 3.504 ? . 2_456
C(3) H(22A) 3.579 ? . 2_456
H(3A) C(6) 3.334 ? . 3_645
H(3A) H(6A) 2.852 ? . 3_645
H(3A) H(6B) 3.460 ? . 3_645
H(3A) C(7) 3.179 ? . 3_645
H(3A) H(7C) 2.359 ? . 3_645
H(3A) C(14) 3.377 ? . 4_554
H(3A) H(14B) 2.681 ? . 4_554
H(3A) C(15) 3.415 ? . 4_554
H(3A) H(15B) 2.667 ? . 4_554
H(3A) C(21) 3.283 ? . 2_456
H(3A) H(21A) 3.102 ? . 2_456
H(3A) C(22) 3.169 ? . 2_456
H(3A) H(22A) 2.938 ? . 2_456
H(3A) O(8) 3.493 ? . 4_554
H(3B) H(6A) 2.793 ? . 3_645
H(3B) H(7C) 3.398 ? . 3_645
H(3B) H(14A) 3.488 ? . 4_554
H(3B) H(14B) 3.131 ? . 4_554
H(3B) H(15B) 3.384 ? . 4_554
H(3B) Cl(1) 3.421 ? . 2_456
H(3B) O(5) 2.631 ? . 2_456
H(3B) O(6) 3.118 ? . 2_456
H(3B) O(11) 3.490 ? . 4_654
H(3C) C(14) 3.387 ? . 4_554
H(3C) H(14A) 3.354 ? . 4_554
H(3C) H(14B) 3.109 ? . 4_554
H(3C) C(15) 3.061 ? . 4_554
H(3C) H(15A) 3.391 ? . 4_554
H(3C) H(15B) 2.246 ? . 4_554
H(3C) C(21) 3.306 ? . 2_456
H(3C) H(21A) 3.154 ? . 2_456
H(3C) O(6) 2.988 ? . 2_456
H(3C) O(7) 2.935 ? . 2_456
H(4A) Cl(1) 2.994 ? . 2_456
H(4A) O(4) 3.385 ? . 2_456
H(4A) O(5) 2.680 ? . 2_456
H(4A) O(6) 2.512 ? . 2_456
H(4A) O(9) 3.558 ? . 2_456
H(4A) O(11) 3.285 ? . 2_456
H(4B) O(9) 2.533 ? . 2_456
H(4B) O(11) 3.080 ? . 2_456
H(5A) Cl(1) 3.342 ? . 2_456
H(5A) O(4) 3.139 ? . 2_456
H(5A) O(5) 2.597 ? . 2_456
C(6) H(2B) 3.549 ? . 3_655
C(6) H(3A) 3.334 ? . 3_655
H(6A) H(1A) 3.415 ? . 3_655
H(6A) C(2) 3.476 ? . 3_655
H(6A) H(2B) 3.007 ? . 3_655
H(6A) C(3) 3.144 ? . 3_655
H(6A) H(3A) 2.852 ? . 3_655
H(6A) H(3B) 2.793 ? . 3_655
H(6A) O(4) 3.513 ? . 2_456
H(6A) O(11) 2.987 ? . 2_456
H(6B) O(2) 2.624 ? . 2_556
H(6B) H(3A) 3.460 ? . 3_655
H(6B) C(17) 3.419 ? . 2_556
H(6B) H(20A) 3.142 ? . 2_556
C(7) H(2B) 3.081 ? . 3_655
C(7) H(3A) 3.179 ? . 3_655
C(7) H(20A) 3.245 ? . 2_556
C(7) H(21A) 3.469 ? . 2_556
C(7) H(22A) 3.440 ? . 4_664
H(7A) H(2B) 3.156 ? . 3_655
H(7A) H(11A) 3.590 ? . 4_654
H(7A) H(15C) 3.318 ? . 4_654
H(7A) O(4) 3.343 ? . 2_456
H(7A) O(10) 2.962 ? . 4_654
H(7B) H(15B) 3.459 ? . 4_654
H(7B) H(15C) 3.272 ? . 4_654
H(7B) C(20) 2.941 ? . 2_556
H(7B) H(20A) 2.401 ? . 2_556
H(7B) C(21) 3.010 ? . 2_556
H(7B) H(21A) 2.534 ? . 2_556
H(7B) H(22A) 3.521 ? . 4_664
H(7B) O(10) 3.195 ? . 4_654
H(7C) C(2) 3.083 ? . 3_655
H(7C) H(2A) 3.580 ? . 3_655
H(7C) H(2B) 2.356 ? . 3_655
H(7C) C(3) 3.046 ? . 3_655
H(7C) H(3A) 2.359 ? . 3_655
H(7C) H(3B) 3.398 ? . 3_655
H(7C) H(20A) 3.490 ? . 2_556
H(7C) C(22) 3.292 ? . 4_664
H(7C) H(22A) 2.612 ? . 4_664
H(8A) O(4) 3.327 ? . 4_654
H(8A) O(6) 3.184 ? . 4_654
H(8A) O(10) 3.271 ? . 4_654
H(8A) O(11) 3.503 ? . 4_654
H(8B) C(20) 3.515 ? . 2_556
H(8B) H(20A) 3.541 ? . 2_556
H(8B) C(21) 3.272 ? . 2_556
H(8B) H(21A) 3.123 ? . 2_556
H(8B) O(10) 2.685 ? . 4_654
H(9A) Cl(1) 2.889 ? . 4_654
H(9A) O(3) 2.580 ? . 4_654
H(9A) O(4) 2.930 ? . 4_654
H(9A) O(6) 2.770 ? . 4_654
H(10A) O(2) 2.812 ? . 2_556
H(10A) C(17) 3.489 ? . 2_556
H(10A) C(18) 3.486 ? . 2_556
H(10A) H(18A) 3.495 ? . 2_556
H(10A) C(19) 2.796 ? . 2_556
H(10A) C(20) 3.094 ? . 2_556
H(10A) C(21) 3.282 ? . 2_556
H(10A) C(22) 3.207 ? . 2_556
H(10A) C(23) 2.974 ? . 2_556
H(10A) H(23A) 3.524 ? . 2_556
H(10A) C(24) 2.737 ? . 2_556
H(10A) H(24A) 3.140 ? . 2_556
H(10B) H(15A) 3.009 ? . 2_546
H(10B) C(21) 3.247 ? . 2_556
H(10B) C(22) 2.972 ? . 2_556
H(10B) H(22A) 3.173 ? . 2_556
H(10B) C(23) 3.223 ? . 2_556
H(10B) O(6) 3.128 ? . 4_654
H(10B) O(7) 3.211 ? . 4_654
C(11) H(13A) 3.266 ? . 2_546
C(11) H(14A) 2.977 ? . 2_546
C(11) H(15A) 3.350 ? . 2_546
C(11) H(16A) 3.158 ? . 2_546
H(11A) H(7A) 3.590 ? . 4_655
H(11A) H(13A) 3.484 ? . 2_546
H(11A) H(16A) 3.250 ? . 2_546
H(11A) H(24A) 3.521 ? . 2_556
H(11A) Cl(1) 3.223 ? . 3_746
H(11A) O(3) 3.031 ? . 3_746
H(11A) O(4) 3.073 ? . 3_746
H(11A) O(5) 3.126 ? . 3_746
H(11B) C(13) 2.946 ? . 2_546
H(11B) H(13A) 2.414 ? . 2_546
H(11B) C(14) 2.855 ? . 2_546
H(11B) H(14A) 2.386 ? . 2_546
H(11B) C(15) 3.101 ? . 2_546
H(11B) H(15A) 2.509 ? . 2_546
H(11B) H(15C) 3.587 ? . 2_546
H(11B) C(16) 3.395 ? . 2_546
H(11B) H(16A) 2.881 ? . 2_546
H(11B) C(23) 3.246 ? . 2_556
H(11B) H(23A) 3.070 ? . 2_556
H(11B) O(3) 2.934 ? . 3_746
H(11B) O(4) 3.516 ? . 3_746
H(11C) H(13A) 3.526 ? . 2_546
H(11C) C(14) 3.552 ? . 2_546
H(11C) H(14A) 2.730 ? . 2_546
H(11C) H(16A) 2.828 ? . 2_546
H(11C) H(23A) 3.032 ? . 1_545
H(11C) O(3) 2.686 ? . 4_654
H(11C) O(6) 3.551 ? . 4_654
H(12A) H(23A) 3.576 ? . 1_545
H(12A) O(3) 3.462 ? . 4_654
H(12A) O(10) 3.330 ? . .
H(12B) O(2) 3.084 ? . 2_556
H(12B) Cl(2) 3.025 ? . .
H(12B) O(8) 3.075 ? . .
H(12B) O(9) 2.596 ? . .
H(12B) O(10) 2.928 ? . .
C(13) H(11B) 2.946 ? . 2_446
H(13A) C(11) 3.266 ? . 2_446
H(13A) H(11A) 3.484 ? . 2_446
H(13A) H(11B) 2.414 ? . 2_446
H(13A) H(11C) 3.526 ? . 2_446
H(13A) H(23A) 3.488 ? . 1_545
H(13A) Cl(1) 3.376 ? . 4_654
H(13A) O(3) 2.613 ? . 4_654
H(13A) O(4) 3.038 ? . 4_654
C(14) H(3A) 3.377 ? . 4_555
C(14) H(3C) 3.387 ? . 4_555
C(14) H(11B) 2.855 ? . 2_446
C(14) H(11C) 3.552 ? . 2_446
H(14A) H(3B) 3.488 ? . 4_555
H(14A) H(3C) 3.354 ? . 4_555
H(14A) C(11) 2.977 ? . 2_446
H(14A) H(11B) 2.386 ? . 2_446
H(14A) H(11C) 2.730 ? . 2_446
H(14A) H(24A) 3.556 ? . 2_456
H(14A) O(3) 3.281 ? . 3_646
H(14A) O(6) 3.191 ? . 3_646
H(14B) C(3) 3.145 ? . 4_555
H(14B) H(3A) 2.681 ? . 4_555
H(14B) H(3B) 3.131 ? . 4_555
H(14B) H(3C) 3.109 ? . 4_555
H(14B) O(8) 3.031 ? . .
C(15) H(3A) 3.415 ? . 4_555
C(15) H(3C) 3.061 ? . 4_555
C(15) H(11B) 3.101 ? . 2_446
C(15) H(21A) 3.136 ? . 3_646
C(15) H(22A) 3.421 ? . 1_545
H(15A) H(3C) 3.391 ? . 4_555
H(15A) H(10B) 3.009 ? . 2_446
H(15A) C(11) 3.350 ? . 2_446
H(15A) H(11B) 2.509 ? . 2_446
H(15A) C(22) 3.151 ? . 1_545
H(15A) H(22A) 2.616 ? . 1_545
H(15A) C(23) 3.313 ? . 1_545
H(15A) H(23A) 2.964 ? . 1_545
H(15A) O(7) 2.764 ? . 3_646
H(15B) C(3) 2.868 ? . 4_555
H(15B) H(3A) 2.667 ? . 4_555
H(15B) H(3B) 3.384 ? . 4_555
H(15B) H(3C) 2.246 ? . 4_555
H(15B) H(7B) 3.459 ? . 4_655
H(15B) C(21) 3.119 ? . 3_646
H(15B) H(21A) 2.379 ? . 3_646
H(15B) O(7) 2.867 ? . 3_646
H(15B) O(8) 3.387 ? . .
H(15C) H(7A) 3.318 ? . 4_655
H(15C) H(7B) 3.272 ? . 4_655
H(15C) H(11B) 3.587 ? . 2_446
H(15C) H(21A) 3.057 ? . 3_646
H(15C) H(22A) 3.535 ? . 1_545
H(15C) H(23A) 3.471 ? . 1_545
H(15C) O(8) 3.138 ? . .
H(15C) O(10) 3.152 ? . .
C(16) H(11B) 3.395 ? . 2_446
H(16A) C(11) 3.158 ? . 2_446
H(16A) H(11A) 3.250 ? . 2_446
H(16A) H(11B) 2.881 ? . 2_446
H(16A) H(11C) 2.828 ? . 2_446
H(16A) C(23) 3.411 ? . 2_456
H(16A) H(23A) 3.050 ? . 2_456
H(16A) O(4) 2.698 ? . 4_654
H(16B) C(23) 3.471 ? . 2_456
H(16B) H(23A) 3.475 ? . 2_456
H(16B) C(24) 3.221 ? . 2_456
H(16B) H(24A) 3.124 ? . 2_456
C(17) H(3N) 3.179 ? . 2_456
C(17) H(5N) 3.111 ? . 2_456
C(17) H(6B) 3.419 ? . 2_456
C(17) H(10A) 3.489 ? . 2_456
C(18) H(10A) 3.486 ? . 2_456
H(18A) H(10A) 3.495 ? . 2_456
H(18A) O(11) 2.437 ? . 2_456
C(19) H(2A) 3.383 ? . 2_556
C(19) H(10A) 2.796 ? . 2_456
C(20) H(2A) 3.297 ? . 2_556
C(20) H(7B) 2.941 ? . 2_456
C(20) H(8B) 3.515 ? . 2_456
C(20) H(10A) 3.094 ? . 2_456
H(20A) H(6B) 3.142 ? . 2_456
H(20A) C(7) 3.245 ? . 2_456
H(20A) H(7B) 2.401 ? . 2_456
H(20A) H(7C) 3.490 ? . 2_456
H(20A) H(8B) 3.541 ? . 2_456
H(20A) Cl(2) 3.350 ? . .
H(20A) O(7) 3.411 ? . .
H(20A) O(8) 2.706 ? . .
H(20A) O(9) 3.423 ? . .
C(21) H(2A) 3.019 ? . 2_556
C(21) H(3A) 3.283 ? . 2_556
C(21) H(3C) 3.306 ? . 2_556
C(21) H(7B) 3.010 ? . 2_456
C(21) H(8B) 3.272 ? . 2_456
C(21) H(10A) 3.282 ? . 2_456
C(21) H(10B) 3.247 ? . 2_456
C(21) H(15B) 3.119 ? . 3_656
H(21A) H(2A) 3.498 ? . 2_556
H(21A) C(3) 3.504 ? . 2_556
H(21A) H(3A) 3.102 ? . 2_556
H(21A) H(3C) 3.154 ? . 2_556
H(21A) C(7) 3.469 ? . 2_456
H(21A) H(7B) 2.534 ? . 2_456
H(21A) H(8B) 3.123 ? . 2_456
H(21A) C(15) 3.136 ? . 3_656
H(21A) H(15B) 2.379 ? . 3_656
H(21A) H(15C) 3.057 ? . 3_656
H(21A) Cl(2) 3.404 ? . 3_656
H(21A) O(7) 3.594 ? . 3_656
H(21A) O(8) 3.218 ? . 3_656
H(21A) O(10) 2.912 ? . 3_656
C(22) H(2A) 2.831 ? . 2_556
C(22) H(2B) 3.182 ? . 2_556
C(22) H(3A) 3.169 ? . 2_556
C(22) H(7C) 3.292 ? . 4_665
C(22) H(10A) 3.207 ? . 2_456
C(22) H(10B) 2.972 ? . 2_456
C(22) H(15A) 3.151 ? . 1_565
H(22A) C(2) 3.508 ? . 2_556
H(22A) H(2A) 3.259 ? . 2_556
H(22A) H(2B) 3.173 ? . 2_556
H(22A) C(3) 3.579 ? . 2_556
H(22A) H(3A) 2.938 ? . 2_556
H(22A) C(7) 3.440 ? . 4_665
H(22A) H(7B) 3.521 ? . 4_665
H(22A) H(7C) 2.612 ? . 4_665
H(22A) H(10B) 3.173 ? . 2_456
H(22A) C(15) 3.421 ? . 1_565
H(22A) H(15A) 2.616 ? . 1_565
H(22A) H(15C) 3.535 ? . 1_565
H(22A) Cl(2) 3.446 ? . 3_656
H(22A) O(7) 2.820 ? . 3_656
H(22A) O(8) 3.220 ? . 3_656
C(23) H(2A) 2.862 ? . 2_556
C(23) H(2B) 3.254 ? . 2_556
C(23) H(10A) 2.974 ? . 2_456
C(23) H(10B) 3.223 ? . 2_456
C(23) H(11B) 3.246 ? . 2_456
C(23) H(15A) 3.313 ? . 1_565
C(23) H(16A) 3.411 ? . 2_556
C(23) H(16B) 3.471 ? . 2_556
H(23A) H(2A) 3.239 ? . 2_556
H(23A) H(2B) 3.215 ? . 2_556
H(23A) H(10A) 3.524 ? . 2_456
H(23A) H(11B) 3.070 ? . 2_456
H(23A) H(11C) 3.032 ? . 1_565
H(23A) H(12A) 3.576 ? . 1_565
H(23A) H(13A) 3.488 ? . 1_565
H(23A) H(15A) 2.964 ? . 1_565
H(23A) H(15C) 3.471 ? . 1_565
H(23A) H(16A) 3.050 ? . 2_556
H(23A) H(16B) 3.475 ? . 2_556
H(23A) O(3) 2.565 ? . 4_664
C(24) H(2A) 3.212 ? . 2_556
C(24) H(10A) 2.737 ? . 2_456
C(24) H(16B) 3.221 ? . 2_556
H(24A) H(10A) 3.140 ? . 2_456
H(24A) H(11A) 3.521 ? . 2_456
H(24A) H(14A) 3.556 ? . 2_556
H(24A) H(16B) 3.124 ? . 2_556
H(24A) Cl(1) 3.449 ? . 4_664
H(24A) O(3) 2.730 ? . 4_664
H(24A) O(5) 3.063 ? . 4_664
H(24A) O(11) 3.487 ? . 2_456
Cl(1) H(1N) 3.178 ? . 4_655
Cl(1) H(3B) 3.421 ? . 2_556
Cl(1) H(4A) 2.994 ? . 2_556
Cl(1) H(5A) 3.342 ? . 2_556
Cl(1) H(9A) 2.889 ? . 4_655
Cl(1) H(11A) 3.223 ? . 3_756
Cl(1) H(13A) 3.376 ? . 4_655
Cl(1) H(24A) 3.449 ? . 4_665
O(3) H(1N) 3.409 ? . 4_655
O(3) H(9A) 2.580 ? . 4_655
O(3) H(11A) 3.031 ? . 3_756
O(3) H(11B) 2.934 ? . 3_756
O(3) H(11C) 2.686 ? . 4_655
O(3) H(12A) 3.462 ? . 4_655
O(3) H(13A) 2.613 ? . 4_655
O(3) H(14A) 3.281 ? . 3_656
O(3) H(23A) 2.565 ? . 4_665
O(3) H(24A) 2.730 ? . 4_665
O(4) H(1N) 2.254 ? . 4_655
O(4) H(1A) 3.043 ? . 4_655
O(4) H(2B) 2.980 ? . 4_655
O(4) H(4A) 3.385 ? . 2_556
O(4) H(5A) 3.139 ? . 2_556
O(4) H(6A) 3.513 ? . 2_556
O(4) H(7A) 3.343 ? . 2_556
O(4) H(8A) 3.327 ? . 4_655
O(4) H(9A) 2.930 ? . 4_655
O(4) H(11A) 3.073 ? . 3_756
O(4) H(11B) 3.516 ? . 3_756
O(4) H(13A) 3.038 ? . 4_655
O(4) H(16A) 2.698 ? . 4_655
O(5) H(1A) 3.131 ? . 2_556
O(5) H(3B) 2.631 ? . 2_556
O(5) H(4A) 2.680 ? . 2_556
O(5) H(5A) 2.597 ? . 2_556
O(5) H(11A) 3.126 ? . 3_756
O(5) H(24A) 3.063 ? . 4_665
O(6) H(1N) 3.448 ? . 4_655
O(6) H(3B) 3.118 ? . 2_556
O(6) H(3C) 2.988 ? . 2_556
O(6) H(4A) 2.512 ? . 2_556
O(6) H(8A) 3.184 ? . 4_655
O(6) H(9A) 2.770 ? . 4_655
O(6) H(10B) 3.128 ? . 4_655
O(6) H(11C) 3.551 ? . 4_655
O(6) H(14A) 3.191 ? . 3_656
Cl(2) H(4N) 3.057 ? . .
Cl(2) H(5M) 3.016 ? . .
Cl(2) H(12B) 3.025 ? . .
Cl(2) H(20A) 3.350 ? . .
Cl(2) H(21A) 3.404 ? . 3_646
Cl(2) H(22A) 3.446 ? . 3_646
O(7) H(3C) 2.935 ? . 2_556
O(7) H(10B) 3.211 ? . 4_655
O(7) H(15A) 2.764 ? . 3_656
O(7) H(15B) 2.867 ? . 3_656
O(7) H(20A) 3.411 ? . .
O(7) H(21A) 3.594 ? . 3_646
O(7) H(22A) 2.820 ? . 3_646
O(8) H(4N) 2.059 ? . .
O(8) H(5M) 2.707 ? . .
O(8) H(3A) 3.493 ? . 4_555
O(8) H(12B) 3.075 ? . .
O(8) H(14B) 3.031 ? . .
O(8) H(15B) 3.387 ? . .
O(8) H(15C) 3.138 ? . .
O(8) H(20A) 2.706 ? . .
O(8) H(21A) 3.218 ? . 3_646
O(8) H(22A) 3.220 ? . 3_646
O(9) H(4N) 3.234 ? . .
O(9) H(5M) 2.204 ? . .
O(9) H(5N) 3.240 ? . .
O(9) H(4A) 3.558 ? . 2_556
O(9) H(4B) 2.533 ? . 2_556
O(9) H(12B) 2.596 ? . .
O(9) H(20A) 3.423 ? . .
O(10) H(4N) 3.475 ? . .
O(10) H(7A) 2.962 ? . 4_655
O(10) H(7B) 3.195 ? . 4_655
O(10) H(8A) 3.271 ? . 4_655
O(10) H(8B) 2.685 ? . 4_655
O(10) H(12A) 3.330 ? . .
O(10) H(12B) 2.928 ? . .
O(10) H(15C) 3.152 ? . .
O(10) H(21A) 2.912 ? . 3_646
O(11) H(2N) 2.214 ? . 2_556
O(11) H(1A) 3.213 ? . 4_655
O(11) H(3B) 3.490 ? . 4_655
O(11) H(4A) 3.285 ? . 2_556
O(11) H(4B) 3.080 ? . 2_556
O(11) H(6A) 2.987 ? . 2_556
O(11) H(8A) 3.503 ? . 4_655
O(11) H(18A) 2.437 ? . 2_556
O(11) H(24A) 3.487 ? . 2_556

loop_
_geom_torsion_atom_site_label_1
_geom_torsion_atom_site_label_2
_geom_torsion_atom_site_label_3
_geom_torsion_atom_site_label_4
_geom_torsion
_geom_torsion_publ_flag
_geom_torsion_site_symmetry_1
_geom_torsion_site_symmetry_2
_geom_torsion_site_symmetry_3
_geom_torsion_site_symmetry_4
O(1) Co(1) N(1) C(1) 82.2(5) ? . . . .
O(1) Co(1) N(1) C(16) -50.0(5) ? . . . .
N(1) Co(1) O(1) C(17) -166.4(6) ? . . . .
O(1) Co(1) N(2) C(4) -54.9(4) ? . . . .
O(1) Co(1) N(2) C(5) -179.5(5) ? . . . .
N(2) Co(1) O(1) C(17) -81.2(6) ? . . . .
O(1) Co(1) N(4) C(12) -165.1(5) ? . . . .
O(1) Co(1) N(4) C(13) 73.0(5) ? . . . .
N(4) Co(1) O(1) C(17) 109.6(6) ? . . . .
O(1) Co(1) N(5) C(18) -26.6(5) ? . . . .
N(5) Co(1) O(1) C(17) 15.7(6) ? . . . .
N(1) Co(1) N(2) C(4) 34.4(4) ? . . . .
N(1) Co(1) N(2) C(5) -90.2(5) ? . . . .
N(2) Co(1) N(1) C(1) -12.9(5) ? . . . .
N(2) Co(1) N(1) C(16) -145.1(5) ? . . . .
N(1) Co(1) N(3) C(8) 60.3(5) ? . . . .
N(1) Co(1) N(3) C(9) -69.2(5) ? . . . .
N(3) Co(1) N(1) C(1) -98.7(5) ? . . . .
N(3) Co(1) N(1) C(16) 129.1(5) ? . . . .
N(1) Co(1) N(4) C(12) 105.3(5) ? . . . .
N(1) Co(1) N(4) C(13) -16.6(5) ? . . . .
N(4) Co(1) N(1) C(1) 172.8(6) ? . . . .
N(4) Co(1) N(1) C(16) 40.6(5) ? . . . .
N(5) Co(1) N(1) C(1) 99(2) ? . . . .
N(2) Co(1) N(3) C(8) -24.9(5) ? . . . .
N(2) Co(1) N(3) C(9) -154.4(5) ? . . . .
N(3) Co(1) N(2) C(4) 126.5(5) ? . . . .
N(3) Co(1) N(2) C(5) 2.0(5) ? . . . .
N(2) Co(1) N(4) C(12) 77.3(16) ? . . . .
N(2) Co(1) N(4) C(13) -44.6(17) ? . . . .
N(4) Co(1) N(2) C(4) 62.3(16) ? . . . .
N(4) Co(1) N(2) C(5) -62.3(16) ? . . . .
N(2) Co(1) N(5) C(18) 67.6(5) ? . . . .
N(5) Co(1) N(2) C(4) -138.9(4) ? . . . .
N(5) Co(1) N(2) C(5) 96.6(5) ? . . . .
N(3) Co(1) N(4) C(12) 13.3(5) ? . . . .
N(3) Co(1) N(4) C(13) -108.6(5) ? . . . .
N(4) Co(1) N(3) C(8) 144.3(5) ? . . . .
N(4) Co(1) N(3) C(9) 14.8(5) ? . . . .
N(3) Co(1) N(5) C(18) 154.2(5) ? . . . .
N(5) Co(1) N(3) C(8) -121.9(5) ? . . . .
N(5) Co(1) N(3) C(9) 108.6(5) ? . . . .
N(4) Co(1) N(5) C(18) -116.7(5) ? . . . .
N(5) Co(1) N(4) C(12) -81.6(5) ? . . . .
N(5) Co(1) N(4) C(13) 156.4(5) ? . . . .
Co(1) O(1) C(17) O(2) 179.9(6) ? . . . .
Co(1) O(1) C(17) C(18) 0.7(10) ? . . . .
Co(1) N(1) C(1) C(2) -137.2(6) ? . . . .
Co(1) N(1) C(1) C(4) -12.0(8) ? . . . .
Co(1) N(1) C(16) C(13) -53.7(7) ? . . . .
C(1) N(1) C(16) C(13) 177.0(6) ? . . . .
C(16) N(1) C(1) C(2) -11.2(10) ? . . . .
C(16) N(1) C(1) C(4) 114.1(7) ? . . . .
Co(1) N(2) C(4) C(1) -50.9(7) ? . . . .
Co(1) N(2) C(5) C(6) -103.8(6) ? . . . .
Co(1) N(2) C(5) C(8) 20.2(8) ? . . . .
C(4) N(2) C(5) C(6) 138.3(7) ? . . . .
C(4) N(2) C(5) C(8) -97.7(8) ? . . . .
C(5) N(2) C(4) C(1) 70.9(9) ? . . . .
Co(1) N(3) C(8) C(5) 41.8(7) ? . . . .
Co(1) N(3) C(9) C(10) -164.6(6) ? . . . .
Co(1) N(3) C(9) C(12) -38.2(7) ? . . . .
C(8) N(3) C(9) C(10) 69.2(9) ? . . . .
C(8) N(3) C(9) C(12) -164.4(6) ? . . . .
C(9) N(3) C(8) C(5) 167.4(6) ? . . . .
Co(1) N(4) C(12) C(9) -39.3(7) ? . . . .
Co(1) N(4) C(13) C(14) -134.9(6) ? . . . .
Co(1) N(4) C(13) C(16) -10.0(8) ? . . . .
C(12) N(4) C(13) C(14) 106.7(8) ? . . . .
C(12) N(4) C(13) C(16) -128.4(7) ? . . . .
C(13) N(4) C(12) C(9) 81.4(8) ? . . . .
Co(1) N(5) C(18) C(17) 33.1(8) ? . . . .
Co(1) N(5) C(18) C(19) 163.5(6) ? . . . .
N(1) C(1) C(2) C(3) -174.8(7) ? . . . .
N(1) C(1) C(4) N(2) 41.1(9) ? . . . .
C(2) C(1) C(4) N(2) 167.6(7) ? . . . .
C(4) C(1) C(2) C(3) 64.1(10) ? . . . .
N(2) C(5) C(6) C(7) -166.6(7) ? . . . .
N(2) C(5) C(8) N(3) -39.3(8) ? . . . .
C(6) C(5) C(8) N(3) 81.3(9) ? . . . .
C(8) C(5) C(6) C(7) 72.7(10) ? . . . .
N(3) C(9) C(10) C(11) 171.6(7) ? . . . .
N(3) C(9) C(12) N(4) 50.8(8) ? . . . .
C(10) C(9) C(12) N(4) 174.8(6) ? . . . .
C(12) C(9) C(10) C(11) 51.9(9) ? . . . .
N(4) C(13) C(14) C(15) -73.2(9) ? . . . .
N(4) C(13) C(16) N(1) 40.4(8) ? . . . .
C(14) C(13) C(16) N(1) 163.7(7) ? . . . .
C(16) C(13) C(14) C(15) 163.7(7) ? . . . .
O(1) C(17) C(18) N(5) -23.1(11) ? . . . .
O(1) C(17) C(18) C(19) -154.8(7) ? . . . .
O(2) C(17) C(18) N(5) 157.8(9) ? . . . .
O(2) C(17) C(18) C(19) 26.1(13) ? . . . .
N(5) C(18) C(19) C(20) -80.8(9) ? . . . .
N(5) C(18) C(19) C(24) 105.6(9) ? . . . .
C(17) C(18) C(19) C(20) 47.2(10) ? . . . .
C(17) C(18) C(19) C(24) -126.4(8) ? . . . .
C(18) C(19) C(20) C(21) -172.4(7) ? . . . .
C(18) C(19) C(24) C(23) 174.4(7) ? . . . .
C(20) C(19) C(24) C(23) 0.9(12) ? . . . .
C(24) C(19) C(20) C(21) 1.0(12) ? . . . .
C(19) C(20) C(21) C(22) 0.0(11) ? . . . .
C(20) C(21) C(22) C(23) -3.1(13) ? . . . .
C(21) C(22) C(23) C(24) 5.3(13) ? . . . .
C(22) C(23) C(24) C(19) -4.1(13) ? . . . .
